data_7053667
loop_
_publ_author_name
'D\'eniz, Mariadel'
'Pas\'an, Jorge'
'Fabelo, Oscar'
'Ca\~nadillas-Delgado, Laura'
'Lloret, Francesc'
'Julve, Miguel'
'Ruiz-P\'erez, Catalina'

_publ_section_title
;
 Metal-organic coordination frameworks based on mixed methylmalonate and
 4,4&#x2032;-bipiridine ligands: synthesis, crystal structure and magnetic
 properties
;
_journal_issue 11
_journal_name_full 'New Journal of Chemistry'
_journal_page_first 2515
_journal_paper_doi 10.1039/c0nj00436g
_journal_volume 34
_journal_year 2010
_chemical_formula_sum 'C44 H45 Cu2 N10 O14.5'
_chemical_formula_weight 1073.90
_chemical_name_systematic
;
?
;
_space_group_IT_number 33
_symmetry_cell_setting orthorhombic
_symmetry_space_group_name_Hall 'P -2n -2ac'
_symmetry_space_group_name_H-M 'P c 21 n'
_atom_sites_solution_hydrogens geom
_atom_sites_solution_primary direct
_atom_sites_solution_secondary difmap
_audit_creation_method SHELXL-97
_cell_angle_alpha 90.00
_cell_angle_beta 90.00
_cell_angle_gamma 90.00
_cell_formula_units_Z 4
_cell_length_a 15.814(2)
_cell_length_b 15.9037(10)
_cell_length_c 18.4974(16)
_cell_measurement_temperature 293(2)
_cell_volume 4652.1(8)
_computing_cell_refinement 'Dirax/lsq (Duisenberg & Schreurs, 1989-2000)'
_computing_data_collection 'Collect (Nonius BV, 1997-2000)'
_computing_data_reduction 'EvalCCD (Duisenberg & Schreurs 1990-2000)'
_computing_molecular_graphics CRYSTALMAKER
_computing_publication_material 'PARST97 (Nardelli, 1997)'
_computing_structure_refinement 'SHELXL-97 (Sheldrick, 1997)'
_computing_structure_solution 'SHELXS-97 (Sheldrick, 1997)'
_diffrn_ambient_temperature 293(2)
_diffrn_detector 'CCD plate'
_diffrn_detector_area_resol_mean 9
_diffrn_measured_fraction_theta_full 0.991
_diffrn_measured_fraction_theta_max 0.991
_diffrn_measurement_device '95mm CCD camera on \k-goniostat'
_diffrn_measurement_device_type KappaCCD
_diffrn_measurement_method 'CCD rotation images, thick slices'
_diffrn_radiation_monochromator 'horizonally mounted graphite crystal'
_diffrn_radiation_probe x-ray
_diffrn_radiation_source 'fine-focus sealed tube'
_diffrn_radiation_type MoK\a
_diffrn_radiation_wavelength 0.71073
_diffrn_reflns_av_R_equivalents 0.0519
_diffrn_reflns_av_sigmaI/netI 0.0829
_diffrn_reflns_limit_h_max 20
_diffrn_reflns_limit_h_min -18
_diffrn_reflns_limit_k_max 20
_diffrn_reflns_limit_k_min -20
_diffrn_reflns_limit_l_max 24
_diffrn_reflns_limit_l_min -15
_diffrn_reflns_number 28031
_diffrn_reflns_theta_full 27.51
_diffrn_reflns_theta_max 27.51
_diffrn_reflns_theta_min 4.59
_diffrn_source 'Enraf Nonius FR590'
_exptl_absorpt_coefficient_mu 0.995
_exptl_absorpt_correction_type sadabs
_exptl_crystal_colour Blue
_exptl_crystal_density_diffrn 1.529
_exptl_crystal_density_method 'not measured'
_exptl_crystal_description Prisms
_exptl_crystal_F_000 2188
_exptl_crystal_size_max 0.08
_exptl_crystal_size_mid 0.08
_exptl_crystal_size_min 0.06
_refine_diff_density_max 0.678
_refine_diff_density_min -0.374
_refine_diff_density_rms 0.092
_refine_ls_abs_structure_details 'Flack H D (1983), Acta Cryst. A39, 876-881'
_refine_ls_abs_structure_Flack 0.043(18)
_refine_ls_extinction_method none
_refine_ls_goodness_of_fit_ref 1.054
_refine_ls_hydrogen_treatment constr
_refine_ls_matrix_type full
_refine_ls_number_parameters 639
_refine_ls_number_reflns 10222
_refine_ls_number_restraints 1
_refine_ls_restrained_S_all 1.054
_refine_ls_R_factor_all 0.1117
_refine_ls_R_factor_gt 0.0597
_refine_ls_shift/su_max 0.003
_refine_ls_shift/su_mean 0.000
_refine_ls_structure_factor_coef Fsqd
_refine_ls_weighting_details 'calc w=1/[\s^2^(Fo^2^)+(0.0604P)^2^+4.4910P] where P=(Fo^2^+2Fc^2^)/3'
_refine_ls_weighting_scheme calc
_refine_ls_wR_factor_gt 0.1250
_refine_ls_wR_factor_ref 0.1470
_reflns_number_gt 6732
_reflns_number_total 10222
_reflns_threshold_expression >2sigma(I)
_cod_data_source_file c0nj00436g.txt
_cod_data_source_block compound7
_cod_depositor_comments
;
The following automatic conversions were performed:

'_symmetry_cell_setting' value 'Orthorhombic' changed to
'orthorhombic' according to
/home/saulius/struct/CIF-dictionaries/cif_core.dic dictionary named
'cif_core.dic' version 2.4.2 from 2011-04-26.

Automatic conversion script
Id: cif_fix_values 1891 2012-01-12 08:04:46Z andrius 
;
_cod_original_cell_volume 4652.3(8)
_cod_original_sg_symbol_H-M Pc21n
_cod_original_formula_sum 'C44 H45 Cu2 N10 O14.50'
_cod_database_code 7053667

loop_
_symmetry_equiv_pos_as_xyz
'x, y, z'
'x+1/2, y+1/2, -z+1/2'
'-x+1/2, y, z+1/2'
'-x, y+1/2, -z'

loop_
_atom_site_label
_atom_site_type_symbol
_atom_site_fract_x
_atom_site_fract_y
_atom_site_fract_z
_atom_site_U_iso_or_equiv
_atom_site_adp_type
_atom_site_occupancy
_atom_site_symmetry_multiplicity
_atom_site_calc_flag
_atom_site_refinement_flags
_atom_site_disorder_assembly
_atom_site_disorder_group
C1 C 0.7115(3) 0.1165(3) 0.1718(3) 0.0255(12) Uani 1 1 d . . .
C3 C 0.7098(3) 0.1182(3) 0.3114(3) 0.0249(11) Uani 1 1 d . . .
C2A C 0.7461(8) 0.1604(8) 0.2427(6) 0.024(2) Uiso 0.50 1 d P A 1
H2A H 0.7338 0.2208 0.2423 0.029 Uiso 0.50 1 calc PR A 1
C4A C 0.8463(10) 0.1439(11) 0.2412(8) 0.062(4) Uiso 0.50 1 d P A 1
H4A H 0.8690 0.1626 0.1958 0.093 Uiso 0.50 1 calc PR A 1
H4B H 0.8571 0.0848 0.2469 0.093 Uiso 0.50 1 calc PR A 1
H4C H 0.8727 0.1743 0.2799 0.093 Uiso 0.50 1 calc PR A 1
C2B C 0.7568(7) 0.1279(8) 0.2419(6) 0.027(3) Uiso 0.50 1 d P A 2
H2B H 0.8021 0.0858 0.2427 0.033 Uiso 0.50 1 calc PR A 2
C4B C 0.7998(14) 0.2125(14) 0.2414(10) 0.092(6) Uiso 0.50 1 d P A 2
H4D H 0.8223 0.2234 0.1941 0.139 Uiso 0.50 1 calc PR A 2
H4E H 0.8450 0.2126 0.2761 0.139 Uiso 0.50 1 calc PR A 2
H4F H 0.7596 0.2554 0.2537 0.139 Uiso 0.50 1 calc PR A 2
C5 C 0.3994(4) 0.0363(5) 0.1672(4) 0.0492(19) Uani 1 1 d . . .
H5 H 0.3913 0.0122 0.2124 0.059 Uiso 1 1 calc R . .
C6 C 0.3494(4) 0.0100(5) 0.1106(4) 0.0466(18) Uani 1 1 d . . .
H6 H 0.3094 -0.0322 0.1176 0.056 Uiso 1 1 calc R . .
C7 C 0.3593(4) 0.0471(4) 0.0428(3) 0.0324(14) Uani 1 1 d . . .
C8 C 0.4191(3) 0.1091(4) 0.0360(3) 0.0360(13) Uani 1 1 d . . .
H8 H 0.4265 0.1367 -0.0079 0.043 Uiso 1 1 calc R . .
C9 C 0.4685(4) 0.1303(4) 0.0957(3) 0.0404(15) Uani 1 1 d . . .
H9 H 0.5099 0.1712 0.0898 0.049 Uiso 1 1 calc R . .
C10 C 0.3076(4) 0.0172(4) -0.0204(4) 0.0380(16) Uani 1 1 d . . .
C11 C 0.2363(5) -0.0333(5) -0.0124(4) 0.0428(18) Uani 1 1 d . . .
H11 H 0.2185 -0.0484 0.0338 0.051 Uiso 1 1 calc R . .
C12 C 0.1932(5) -0.0604(5) -0.0695(5) 0.059(2) Uani 1 1 d . . .
H12 H 0.1455 -0.0932 -0.0611 0.071 Uiso 1 1 calc R . .
C13 C 0.2799(5) 0.0039(5) -0.1457(4) 0.055(2) Uani 1 1 d . . .
H13 H 0.2952 0.0181 -0.1927 0.066 Uiso 1 1 calc R . .
C14 C 0.3286(5) 0.0345(5) -0.0904(4) 0.0510(19) Uani 1 1 d . . .
H14 H 0.3759 0.0671 -0.1005 0.061 Uiso 1 1 calc R . .
C15 C 0.4699(3) 0.0939(4) 0.3807(3) 0.0358(14) Uani 1 1 d . . .
H15 H 0.5135 0.0552 0.3862 0.043 Uiso 1 1 calc R . .
C16 C 0.4199(3) 0.1123(4) 0.4412(3) 0.0340(13) Uani 1 1 d . . .
H16 H 0.4298 0.0854 0.4850 0.041 Uiso 1 1 calc R . .
C17 C 0.3552(4) 0.1710(4) 0.4351(3) 0.0315(14) Uani 1 1 d . . .
C18 C 0.3428(4) 0.2054(5) 0.3663(4) 0.0498(19) Uani 1 1 d . . .
H18 H 0.2995 0.2439 0.3585 0.060 Uiso 1 1 calc R . .
C19 C 0.3955(4) 0.1819(5) 0.3099(4) 0.0486(19) Uani 1 1 d . . .
H19 H 0.3856 0.2053 0.2646 0.058 Uiso 1 1 calc R . .
C20 C 0.3068(4) 0.1986(4) 0.4983(3) 0.0328(14) Uani 1 1 d . . .
C21 C 0.3212(4) 0.1665(4) 0.5655(4) 0.0425(17) Uani 1 1 d . . .
H21 H 0.3609 0.1241 0.5720 0.051 Uiso 1 1 calc R . .
C22 C 0.2761(5) 0.1975(5) 0.6244(4) 0.054(2) Uani 1 1 d . . .
H22 H 0.2862 0.1735 0.6694 0.065 Uiso 1 1 calc R . .
C23 C 0.2061(5) 0.2892(5) 0.5537(4) 0.057(2) Uani 1 1 d . . .
H23 H 0.1672 0.3327 0.5486 0.068 Uiso 1 1 calc R . .
C24 C 0.2450(4) 0.2608(5) 0.4932(4) 0.047(2) Uani 1 1 d . . .
H24 H 0.2305 0.2827 0.4483 0.056 Uiso 1 1 calc R . .
C25 C 0.8706(4) -0.0227(4) 0.5490(3) 0.0302(14) Uani 1 1 d . . .
H25 H 0.8381 -0.0114 0.5897 0.036 Uiso 1 1 calc R . .
C26 C 0.9363(4) -0.0803(4) 0.5556(3) 0.0310(14) Uani 1 1 d . . .
H26 H 0.9484 -0.1049 0.6001 0.037 Uiso 1 1 calc R . .
C27 C 0.9844(4) -0.1010(3) 0.4940(3) 0.0230(13) Uani 1 1 d . . .
C28 C 0.9649(4) -0.0590(3) 0.4311(4) 0.0273(14) Uani 1 1 d . . .
H28 H 0.9962 -0.0690 0.3894 0.033 Uiso 1 1 calc R . .
C29 C 0.8986(4) -0.0019(4) 0.4297(4) 0.0283(14) Uani 1 1 d . . .
H29 H 0.8859 0.0246 0.3862 0.034 Uiso 1 1 calc R . .
C30 C 1.0501(4) -0.1683(3) 0.4991(3) 0.0215(12) Uani 1 1 d . . .
C31 C 1.1123(4) -0.1784(3) 0.4476(3) 0.0263(13) Uani 1 1 d . . .
H31 H 1.1152 -0.1412 0.4088 0.032 Uiso 1 1 calc R . .
C32 C 1.1093(4) -0.2887(4) 0.5583(3) 0.0297(15) Uani 1 1 d . . .
H32 H 1.1075 -0.3269 0.5964 0.036 Uiso 1 1 calc R . .
C33 C 1.1703(3) -0.2430(3) 0.4528(3) 0.0248(13) Uani 1 1 d . . .
H33 H 1.2116 -0.2485 0.4173 0.030 Uiso 1 1 calc R . .
C34 C 1.0507(4) -0.2249(4) 0.5567(3) 0.0306(15) Uani 1 1 d . . .
H34 H 1.0116 -0.2195 0.5939 0.037 Uiso 1 1 calc R . .
C35 C 0.6359(4) -0.0302(4) 0.5569(3) 0.0342(15) Uani 1 1 d . . .
H35 H 0.6531 -0.0050 0.5999 0.041 Uiso 1 1 calc R . .
C36 C 0.5768(4) -0.0942(4) 0.5598(3) 0.0349(15) Uani 1 1 d . . .
H36 H 0.5559 -0.1119 0.6042 0.042 Uiso 1 1 calc R . .
C37 C 0.5485(4) -0.1322(4) 0.4967(3) 0.0272(13) Uani 1 1 d . . .
C38 C 0.5857(4) -0.1060(4) 0.4327(3) 0.0291(14) Uani 1 1 d . . .
H38 H 0.5708 -0.1312 0.3892 0.035 Uiso 1 1 calc R . .
C39 C 0.6453(4) -0.0421(3) 0.4340(3) 0.0269(14) Uani 1 1 d . . .
H39 H 0.6696 -0.0262 0.3903 0.032 Uiso 1 1 calc R . .
C40 C 0.4805(4) -0.1971(4) 0.4985(3) 0.0246(14) Uani 1 1 d . . .
C41 C 0.4228(4) -0.1992(4) 0.5546(3) 0.0280(14) Uani 1 1 d . . .
H48 H 0.4270 -0.1602 0.5919 0.034 Uiso 1 1 calc R . .
C42 C 0.3591(4) -0.2583(4) 0.5559(4) 0.0284(14) Uani 1 1 d . . .
H42 H 0.3204 -0.2574 0.5937 0.034 Uiso 1 1 calc R . .
C43 C 0.4074(3) -0.3163(3) 0.4506(3) 0.0250(12) Uani 1 1 d . . .
H43 H 0.4034 -0.3572 0.4148 0.030 Uiso 1 1 calc R . .
C44 C 0.4717(3) -0.2569(3) 0.4457(3) 0.0264(13) Uani 1 1 d . . .
H44 H 0.5086 -0.2577 0.4065 0.032 Uiso 1 1 calc R . .
Cu1 Cu 0.54696(4) 0.11334(5) 0.23956(3) 0.03273(19) Uani 1 1 d . . .
Cu2 Cu 0.75001(4) 0.09919(4) 0.49020(3) 0.02068(14) Uani 1 1 d . . .
N1 N 0.4599(3) 0.0959(4) 0.1596(2) 0.0356(11) Uani 1 1 d . A .
N2 N 0.2134(4) -0.0439(4) -0.1373(4) 0.0588(17) Uani 1 1 d . . .
N3 N 0.4588(3) 0.1281(3) 0.3165(2) 0.0337(12) Uani 1 1 d . A .
N4 N 0.2196(4) 0.2592(4) 0.6205(4) 0.0600(18) Uani 1 1 d . . .
N5 N 0.8518(3) 0.0168(3) 0.4883(3) 0.0244(12) Uani 1 1 d . A .
N6 N 0.3512(3) -0.3172(3) 0.5043(3) 0.0226(11) Uani 1 1 d . . .
N7 N 0.6700(3) -0.0024(3) 0.4929(3) 0.0253(11) Uani 1 1 d . A .
N8 N 1.1685(3) -0.2982(3) 0.5079(3) 0.0187(10) Uani 1 1 d . . .
N9 N 0.5490(8) 0.3319(7) 0.2425(5) 0.100(3) Uani 1 1 d . . .
N10 N 0.4294(10) 0.2047(11) 0.7819(10) 0.143(5) Uani 1 1 d . . .
O1 O 0.7582(2) 0.1052(3) 0.11935(16) 0.0261(8) Uani 1 1 d . . .
O2 O 0.6319(2) 0.1129(3) 0.16630(17) 0.0387(10) Uani 1 1 d . A .
O3 O 0.7562(2) 0.1055(3) 0.36448(16) 0.0288(8) Uani 1 1 d . A .
O4 O 0.6307(2) 0.1173(3) 0.31602(18) 0.0418(11) Uani 1 1 d . A .
O5 O 0.5225(6) 0.2765(5) 0.2077(4) 0.110(3) Uani 1 1 d . . .
O6 O 0.6257(9) 0.3444(12) 0.2604(9) 0.240(8) Uani 1 1 d . . .
O7 O 0.5017(9) 0.3862(9) 0.2690(6) 0.177(5) Uani 1 1 d . . .
O8 O 0.4543(10) 0.2314(17) 0.7292(8) 0.283(13) Uani 1 1 d . . .
O9 O 0.4669(10) 0.1455(9) 0.8077(8) 0.185(5) Uani 1 1 d . . .
O10 O 0.3802(8) 0.2354(9) 0.8330(7) 0.180(5) Uani 1 1 d . . .
O1W O 0.5556(4) -0.0360(4) 0.2565(3) 0.0759(17) Uani 1 1 d . A .
O2W O 0.6951(5) -0.1171(6) 0.1951(4) 0.137(3) Uani 1 1 d . . .
O3W O 0.1636(5) 0.3766(5) 0.7265(4) 0.113(3) Uani 1 1 d . . .
O4W O 0.4154(7) 0.8691(6) 0.2814(6) 0.166(4) Uani 1 1 d . . .
O5W O 0.440(2) 0.0346(16) 0.6581(8) 0.33(2) Uani 0.50 1 d P . .

loop_
_atom_site_aniso_label
_atom_site_aniso_U_11
_atom_site_aniso_U_22
_atom_site_aniso_U_33
_atom_site_aniso_U_23
_atom_site_aniso_U_13
_atom_site_aniso_U_12
C1 0.024(3) 0.025(3) 0.028(3) 0.004(3) 0.000(2) -0.001(2)
C3 0.022(3) 0.027(3) 0.026(3) -0.004(2) 0.002(2) -0.002(2)
C5 0.032(4) 0.075(5) 0.040(4) 0.020(4) -0.006(3) -0.012(4)
C6 0.041(4) 0.053(4) 0.046(4) 0.011(3) -0.010(3) -0.018(3)
C7 0.025(3) 0.033(3) 0.040(4) -0.002(3) -0.002(3) 0.003(3)
C8 0.033(3) 0.044(4) 0.031(3) 0.007(3) -0.005(2) -0.003(3)
C9 0.028(3) 0.043(4) 0.050(4) 0.011(3) 0.001(3) -0.005(3)
C10 0.031(4) 0.034(4) 0.049(4) 0.001(3) -0.011(3) 0.008(3)
C11 0.038(4) 0.042(4) 0.048(4) -0.009(3) -0.007(4) -0.006(3)
C12 0.044(4) 0.065(5) 0.069(6) -0.007(4) -0.015(4) -0.005(4)
C13 0.065(5) 0.058(5) 0.042(4) -0.003(4) -0.003(4) 0.003(4)
C14 0.047(4) 0.060(5) 0.046(4) 0.002(4) -0.003(4) -0.005(4)
C15 0.026(3) 0.040(3) 0.042(3) 0.000(3) 0.007(2) 0.008(3)
C16 0.027(3) 0.035(3) 0.039(3) 0.003(3) 0.001(2) -0.001(3)
C17 0.024(3) 0.030(3) 0.040(4) 0.001(3) 0.006(3) 0.002(3)
C18 0.034(4) 0.064(5) 0.051(4) 0.012(4) 0.010(3) 0.018(3)
C19 0.048(4) 0.065(5) 0.033(4) 0.008(3) 0.009(3) 0.021(4)
C20 0.024(3) 0.031(3) 0.043(4) 0.002(3) 0.000(3) -0.005(3)
C21 0.034(4) 0.044(4) 0.050(4) -0.012(3) 0.007(3) 0.001(3)
C22 0.051(5) 0.065(5) 0.046(4) -0.011(4) 0.007(4) -0.002(4)
C23 0.045(4) 0.061(5) 0.065(6) -0.026(4) 0.003(4) 0.018(4)
C24 0.040(4) 0.048(4) 0.053(5) -0.010(3) 0.013(4) 0.009(4)
C25 0.032(3) 0.028(3) 0.031(3) -0.007(3) 0.011(3) 0.012(3)
C26 0.044(4) 0.028(3) 0.022(3) 0.003(2) -0.006(3) 0.014(3)
C27 0.023(3) 0.013(2) 0.033(3) 0.000(2) 0.001(3) -0.001(2)
C28 0.020(3) 0.026(3) 0.036(4) 0.005(3) 0.001(3) 0.004(2)
C29 0.029(3) 0.024(3) 0.032(4) 0.002(3) 0.009(3) 0.000(3)
C30 0.022(3) 0.015(3) 0.027(3) -0.004(2) -0.005(3) 0.006(3)
C31 0.030(3) 0.021(3) 0.028(3) 0.000(2) -0.001(3) 0.004(3)
C32 0.030(3) 0.033(3) 0.026(4) 0.011(3) -0.004(3) 0.009(3)
C33 0.019(3) 0.025(3) 0.030(3) -0.001(2) 0.004(2) 0.001(2)
C34 0.032(3) 0.033(3) 0.028(3) 0.002(3) 0.010(3) 0.014(3)
C35 0.041(4) 0.031(3) 0.031(3) -0.003(3) -0.003(3) -0.012(3)
C36 0.037(4) 0.041(4) 0.026(3) -0.004(3) 0.002(3) -0.010(3)
C37 0.023(3) 0.021(3) 0.037(3) 0.004(3) 0.000(3) -0.002(3)
C38 0.030(3) 0.030(3) 0.027(3) 0.000(3) -0.005(3) -0.007(3)
C39 0.031(3) 0.023(3) 0.027(3) 0.003(3) 0.000(3) -0.006(3)
C40 0.022(3) 0.027(3) 0.025(3) 0.003(3) -0.002(2) -0.004(3)
C41 0.034(4) 0.023(3) 0.027(3) -0.008(3) 0.001(3) -0.012(3)
C42 0.023(3) 0.029(3) 0.034(4) 0.003(3) 0.001(3) -0.007(3)
C43 0.020(3) 0.027(3) 0.028(3) -0.003(2) -0.004(2) -0.010(2)
C44 0.025(3) 0.034(3) 0.020(3) 0.000(2) 0.005(2) -0.003(3)
Cu1 0.0176(3) 0.0529(5) 0.0277(3) -0.0024(5) 0.0005(3) 0.0017(4)
Cu2 0.0132(2) 0.0142(2) 0.0347(3) 0.0001(5) -0.0001(2) -0.0007(3)
N1 0.022(2) 0.051(3) 0.034(3) -0.001(3) -0.0041(19) 0.001(3)
N2 0.051(4) 0.062(4) 0.064(5) -0.015(4) -0.014(3) -0.001(3)
N3 0.021(2) 0.045(3) 0.034(3) 0.003(2) 0.001(2) 0.003(2)
N4 0.045(4) 0.074(5) 0.062(4) -0.031(4) 0.008(3) 0.005(3)
N5 0.021(3) 0.017(2) 0.035(3) 0.002(2) -0.009(2) 0.000(2)
N6 0.016(2) 0.021(3) 0.031(3) -0.004(2) 0.002(2) -0.005(2)
N7 0.018(3) 0.025(3) 0.033(3) -0.001(2) 0.001(2) -0.002(2)
N8 0.015(2) 0.017(2) 0.025(3) 0.001(2) 0.0025(19) 0.002(2)
N9 0.109(9) 0.095(7) 0.095(7) -0.026(6) 0.028(6) -0.021(7)
N10 0.131(12) 0.150(14) 0.148(14) -0.003(12) -0.028(11) 0.030(10)
O1 0.0215(17) 0.031(2) 0.0256(17) 0.000(2) 0.0028(14) 0.001(2)
O2 0.0223(19) 0.069(3) 0.0248(18) -0.014(2) -0.0019(14) 0.001(2)
O3 0.0266(19) 0.037(2) 0.0228(17) 0.000(2) -0.0016(14) -0.001(2)
O4 0.0199(19) 0.080(3) 0.0258(18) -0.007(2) 0.0031(14) -0.007(2)
O5 0.144(7) 0.088(5) 0.097(6) -0.022(5) 0.031(5) -0.026(5)
O6 0.118(10) 0.260(19) 0.34(2) 0.005(12) 0.021(10) -0.010(11)
O7 0.197(11) 0.165(10) 0.168(9) -0.091(8) -0.001(8) -0.002(9)
O8 0.176(13) 0.53(4) 0.143(11) 0.126(17) -0.006(9) -0.076(16)
O9 0.195(12) 0.143(11) 0.218(13) -0.006(9) 0.057(10) -0.006(9)
O10 0.146(10) 0.231(14) 0.163(10) -0.010(9) 0.012(8) -0.022(9)
O1W 0.093(5) 0.056(3) 0.079(4) 0.001(3) -0.020(3) 0.004(3)
O2W 0.106(6) 0.189(9) 0.117(7) 0.046(6) -0.014(5) 0.047(6)
O3W 0.131(6) 0.113(6) 0.094(5) -0.026(5) -0.003(5) 0.004(5)
O4W 0.157(8) 0.105(6) 0.237(10) 0.032(7) 0.094(9) 0.016(6)
O5W 0.67(6) 0.26(2) 0.046(9) 0.020(11) 0.010(17) 0.40(3)

loop_
_atom_type_symbol
_atom_type_description
_atom_type_scat_dispersion_real
_atom_type_scat_dispersion_imag
_atom_type_scat_source
C C 0.0033 0.0016 'International Tables Vol C Tables 4.2.6.8 and 6.1.1.4'
H H 0.0000 0.0000 'International Tables Vol C Tables 4.2.6.8 and 6.1.1.4'
Cu Cu 0.3201 1.2651 'International Tables Vol C Tables 4.2.6.8 and 6.1.1.4'
N N 0.0061 0.0033 'International Tables Vol C Tables 4.2.6.8 and 6.1.1.4'
O O 0.0106 0.0060 'International Tables Vol C Tables 4.2.6.8 and 6.1.1.4'

loop_
_geom_angle_atom_site_label_1
_geom_angle_atom_site_label_2
_geom_angle_atom_site_label_3
_geom_angle
_geom_angle_site_symmetry_1
_geom_angle_site_symmetry_3
O1 C1 O2 121.8(5) . .
O1 C1 C2B 114.5(6) . .
O2 C1 C2B 123.6(6) . .
O1 C1 C2A 120.6(6) . .
O2 C1 C2A 115.5(6) . .
C2B C1 C2A 20.1(5) . .
O3 C3 O4 122.2(5) . .
O3 C3 C2B 113.8(6) . .
O4 C3 C2B 123.9(6) . .
O3 C3 C2A 120.0(6) . .
O4 C3 C2A 115.6(6) . .
C2B C3 C2A 20.5(5) . .
C3 C2A C1 111.1(8) . .
C3 C2A C4A 108.0(9) . .
C1 C2A C4A 104.7(9) . .
C3 C2B C1 119.7(8) . .
C3 C2B C4B 108.8(11) . .
C1 C2B C4B 108.7(11) . .
N1 C5 C6 122.8(6) . .
C5 C6 C7 119.3(6) . .
C8 C7 C6 117.6(5) . .
C8 C7 C10 122.0(5) . .
C6 C7 C10 120.3(6) . .
C7 C8 C9 119.2(5) . .
N1 C9 C8 123.7(6) . .
C14 C10 C11 114.4(6) . .
C14 C10 C7 122.8(6) . .
C11 C10 C7 122.7(6) . .
C12 C11 C10 121.2(8) . .
N2 C12 C11 124.6(8) . .
N2 C13 C14 124.7(8) . .
C10 C14 C13 120.1(7) . .
N3 C15 C16 123.9(5) . .
C17 C16 C15 119.4(5) . .
C16 C17 C18 116.1(5) . .
C16 C17 C20 121.4(5) . .
C18 C17 C20 122.3(6) . .
C19 C18 C17 119.6(6) . .
N3 C19 C18 124.0(6) . .
C21 C20 C24 116.4(6) . .
C21 C20 C17 121.9(6) . .
C24 C20 C17 121.7(6) . .
C20 C21 C22 119.7(7) . .
N4 C22 C21 124.3(7) . .
N4 C23 C24 124.7(7) . .
C23 C24 C20 119.9(8) . .
N5 C25 C26 123.8(5) . .
C25 C26 C27 119.1(5) . .
C28 C27 C26 116.7(5) . .
C28 C27 C30 123.8(5) . .
C26 C27 C30 119.4(5) . .
C27 C28 C29 120.1(6) . .
N5 C29 C28 123.1(6) . .
C31 C30 C34 116.6(5) . .
C31 C30 C27 122.4(5) . .
C34 C30 C27 121.0(5) . .
C30 C31 C33 120.8(5) . .
N8 C32 C34 122.8(6) . .
N8 C33 C31 121.7(5) . .
C32 C34 C30 119.9(6) . .
N7 C35 C36 122.3(5) . .
C35 C36 C37 120.5(6) . .
C38 C37 C36 116.7(6) . .
C38 C37 C40 122.2(5) . .
C36 C37 C40 121.0(5) . .
C37 C38 C39 119.7(6) . .
N7 C39 C38 124.5(6) . .
C44 C40 C41 116.9(5) . .
C44 C40 C37 122.6(5) . .
C41 C40 C37 120.6(5) . .
C42 C41 C40 120.7(6) . .
N6 C42 C41 122.1(6) . .
N6 C43 C44 122.9(5) . .
C40 C44 C43 119.9(5) . .
O2 Cu1 O4 92.14(14) . .
O2 Cu1 N3 173.5(2) . .
O4 Cu1 N3 87.31(16) . .
O2 Cu1 N1 87.71(16) . .
O4 Cu1 N1 174.0(2) . .
N3 Cu1 N1 93.51(17) . .
O2 Cu1 O1W 92.8(2) . .
O4 Cu1 O1W 84.1(2) . .
N3 Cu1 O1W 93.6(2) . .
N1 Cu1 O1W 89.9(2) . .
N7 Cu2 N5 89.0(2) . .
N7 Cu2 N8 177.6(2) . 4_756
N5 Cu2 N8 90.86(18) . 4_756
N7 Cu2 N6 91.59(19) . 4_656
N5 Cu2 N6 178.1(2) . 4_656
N8 Cu2 N6 88.52(18) 4_756 4_656
N7 Cu2 O3 94.83(17) . .
N5 Cu2 O3 88.72(18) . .
N8 Cu2 O3 87.57(17) 4_756 .
N6 Cu2 O3 93.05(17) 4_656 .
N7 Cu2 O1 88.48(17) . 3_655
N5 Cu2 O1 94.85(17) . 3_655
N8 Cu2 O1 89.15(17) 4_756 3_655
N6 Cu2 O1 83.34(16) 4_656 3_655
O3 Cu2 O1 175.19(16) . 3_655
C9 N1 C5 117.3(5) . .
C9 N1 Cu1 121.8(4) . .
C5 N1 Cu1 119.9(4) . .
C13 N2 C12 115.1(7) . .
C15 N3 C19 116.8(5) . .
C15 N3 Cu1 119.9(4) . .
C19 N3 Cu1 122.4(4) . .
C22 N4 C23 114.8(6) . .
C25 N5 C29 117.0(5) . .
C25 N5 Cu2 117.5(4) . .
C29 N5 Cu2 125.5(4) . .
C43 N6 C42 117.4(5) . .
C43 N6 Cu2 123.7(4) . 4_646
C42 N6 Cu2 118.9(4) . 4_646
C39 N7 C35 116.3(5) . .
C39 N7 Cu2 122.6(4) . .
C35 N7 Cu2 121.1(4) . .
C32 N8 C33 118.2(5) . .
C32 N8 Cu2 120.8(4) . 4_746
C33 N8 Cu2 120.8(4) . 4_746
O5 N9 O7 121.7(13) . .
O5 N9 O6 127.0(14) . .
O7 N9 O6 111.3(13) . .
O8 N10 O9 117(2) . .
O8 N10 O10 133(2) . .
O9 N10 O10 107.2(19) . .
C1 O1 Cu2 139.4(3) . 3_654
C1 O2 Cu1 130.1(3) . .
C3 O3 Cu2 140.5(3) . .
C3 O4 Cu1 129.2(3) . .

loop_
_geom_bond_atom_site_label_1
_geom_bond_atom_site_label_2
_geom_bond_distance
_geom_bond_site_symmetry_2
C1 O1 1.232(6) .
C1 O2 1.265(6) .
C1 C2B 1.493(12) .
C1 C2A 1.584(12) .
C3 O3 1.242(6) .
C3 O4 1.254(6) .
C3 C2B 1.493(12) .
C3 C2A 1.548(12) .
C2A C4A 1.61(2) .
C2B C4B 1.51(3) .
C5 N1 1.353(8) .
C5 C6 1.377(9) .
C6 C7 1.395(9) .
C7 C8 1.372(8) .
C7 C10 1.503(9) .
C8 C9 1.394(8) .
C9 N1 1.310(7) .
C10 C14 1.365(10) .
C10 C11 1.393(9) .
C11 C12 1.328(10) .
C12 N2 1.320(10) .
C13 N2 1.307(10) .
C13 C14 1.371(10) .
C15 N3 1.318(7) .
C15 C16 1.401(7) .
C16 C17 1.389(8) .
C17 C18 1.399(9) .
C17 C20 1.465(8) .
C18 C19 1.388(9) .
C19 N3 1.323(8) .
C20 C21 1.362(9) .
C20 C24 1.393(9) .
C21 C22 1.393(9) .
C22 N4 1.328(9) .
C23 N4 1.342(10) .
C23 C24 1.355(9) .
C25 N5 1.322(7) .
C25 C26 1.390(8) .
C26 C27 1.408(8) .
C27 C28 1.377(8) .
C27 C30 1.495(7) .
C28 C29 1.387(8) .
C29 N5 1.346(8) .
C30 C31 1.379(8) .
C30 C34 1.394(8) .
C31 C33 1.380(7) .
C32 N8 1.331(7) .
C32 C34 1.375(8) .
C33 N8 1.345(7) .
C35 N7 1.374(7) .
C35 C36 1.382(8) .
C36 C37 1.389(8) .
C37 C38 1.386(8) .
C37 C40 1.491(8) .
C38 C39 1.386(8) .
C39 N7 1.319(7) .
C40 C44 1.370(8) .
C40 C41 1.383(8) .
C41 C42 1.378(8) .
C42 N6 1.343(7) .
C43 N6 1.334(7) .
C43 C44 1.390(7) .
Cu1 O2 1.908(3) .
Cu1 O4 1.939(4) .
Cu1 N3 2.006(4) .
Cu1 N1 2.039(4) .
Cu1 O1W 2.399(6) .
Cu2 N7 2.053(5) .
Cu2 N5 2.075(5) .
Cu2 N8 2.080(4) 4_756
Cu2 N6 2.083(5) 4_656
Cu2 O3 2.330(3) .
Cu2 O1 2.394(3) 3_655
N6 Cu2 2.083(5) 4_646
N8 Cu2 2.080(4) 4_746
N9 O5 1.169(11) .
N9 O7 1.243(14) .
N9 O6 1.273(14) .
N10 O8 1.134(18) .
N10 O9 1.210(15) .
N10 O10 1.318(17) .
O1 Cu2 2.394(3) 3_654
